data_9001047
loop_
_publ_author_name
'Peacor, D. R.'
'Essene, E. J.'
'Gaines, A. M.'

_publ_section_title
;
 Petrologic and crystal-chemical implications of cation order-disorder in
 kutnahorite (CaMn(CO3)2)
 Sample: Bald Knob kutnahorite
 Note: B(1,2) for MnA/CaA has been altered to match symmetry constraints.
 Note: B(1,1) and B(2,2) for CaB/MnB have been corrected.
;
_journal_name_full 'American Mineralogist'
_journal_page_first 319
_journal_page_last 328
_journal_volume 72
_journal_year 1987
_chemical_formula_sum 'C Ca0.51 Mn0.49 O3'
_chemical_name_mineral Kutnohorite
_space_group_IT_number 148
_symmetry_space_group_name_Hall '-R 3'
_symmetry_space_group_name_H-M 'R -3 :H'
_cell_angle_alpha 90
_cell_angle_beta 90
_cell_angle_gamma 120
_cell_length_a 4.8732
_cell_length_b 4.8732
_cell_length_c 16.349
_cell_formula_units_Z 6
_cell_volume 336.241
_database_code_amcsd 0001069
_exptl_crystal_density_diffrn 3.181
_cod_original_sg_symbol_H-M 'R -3'
_cod_original_formula_sum '(Ca.51 Mn.49) C O3'
_cod_database_code 9001047

loop_
_space_group_symop_operation_xyz
x,y,z
2/3+x,1/3+y,1/3+z
1/3+x,2/3+y,2/3+z
y,-x+y,-z
2/3+y,1/3-x+y,1/3-z
1/3+y,2/3-x+y,2/3-z
-x+y,-x,z
2/3-x+y,1/3-x,1/3+z
1/3-x+y,2/3-x,2/3+z
-x,-y,-z
2/3-x,1/3-y,1/3-z
1/3-x,2/3-y,2/3-z
-y,x-y,z
2/3-y,1/3+x-y,1/3+z
1/3-y,2/3+x-y,2/3+z
x-y,x,-z
2/3+x-y,1/3+x,1/3-z
1/3+x-y,2/3+x,2/3-z

loop_
_atom_site_aniso_label
_atom_site_aniso_U_11
_atom_site_aniso_U_22
_atom_site_aniso_U_33
_atom_site_aniso_U_12
_atom_site_aniso_U_13
_atom_site_aniso_U_23
CaA 0.01038 0.01038 0.01354 0.00519 0.00000 0.00000
MnA 0.01038 0.01038 0.01354 0.00519 0.00000 0.00000
CaB 0.01011 0.01011 0.01354 0.00505 0.00000 0.00000
MnB 0.01011 0.01011 0.01354 0.00505 0.00000 0.00000
C 0.01101 0.01101 0.01490 0.00550 0.00000 0.00000
O 0.01182 0.02454 0.02573 0.01128 -0.00035 -0.00105

loop_
_atom_site_label
_atom_site_fract_x
_atom_site_fract_y
_atom_site_fract_z
_atom_site_occupancy
CaA 0.00000 0.00000 0.00000 0.49000
MnA 0.00000 0.00000 0.00000 0.51000
CaB 0.00000 0.00000 0.50000 0.53000
MnB 0.00000 0.00000 0.50000 0.47000
C 0.00000 0.00000 0.24950 1.00000
O 0.26340 0.99950 0.24960 1.00000

loop_
_cod_related_entry_id
_cod_related_entry_database
_cod_related_entry_code
1 AMCSD 0001069
